data_2004127
loop_
_publ_author_name
'Abboud, K. A.'
'Chou, L.-K.'
'Clevenger, M. B.'
'de Oliveira, G. F.'
'Talham, D. R.'

_publ_section_title
;
 Three BEDT-TTF Salts
;
_journal_issue 11
_journal_name_full 'Acta Crystallographica Section C'
_journal_page_first 2356
_journal_page_last 2362
_journal_paper_doi 10.1107/S0108270195005592
_journal_volume 51
_journal_year 1995
_chemical_formula_moiety 'C10 H8 S8 1+, Cl1 O4 1-'
_chemical_formula_sum 'C10 H8 Cl O4 S8'
_chemical_formula_weight 484.09
_chemical_name_systematic
;
 3,4;3',4'-Bis(ethylenedithio)-2,2',5,5'-tetrathiafulvalene Perchlorate
;
_space_group_IT_number 12
_symmetry_cell_setting monoclinic
_symmetry_space_group_name_Hall '-C 2y'
_symmetry_space_group_name_H-M 'C 1 2/m 1'
_atom_type_scat_source IntTabIV
_cell_angle_alpha 90
_cell_angle_beta 103.78(1)
_cell_angle_gamma 90
_cell_formula_units_Z 2
_cell_length_a 14.172(2)
_cell_length_b 10.630(2)
_cell_length_c 5.751(1)
_cell_measurement_reflns_used 32
_cell_measurement_temperature 298
_cell_measurement_theta_max 11
_cell_measurement_theta_min 10
_cell_volume 841.4(2)
_computing_cell_refinement 'SHELXS76 (Sheldrick, 1976)'
_computing_data_collection 'SHELXTL-Plus (Sheldrick, 1990)'
_computing_data_reduction SHELXTL-Plus
_computing_molecular_graphics SHELXTL-Plus
_computing_publication_material SHELXTL-Plus
_computing_structure_refinement SHELXTL-Plus
_computing_structure_solution SHELXTL-Plus
_diffrn_ambient_temperature 298
_diffrn_measurement_device 'Siemens P3m/V'
_diffrn_measurement_method \w
_diffrn_radiation_monochromator Graphite
_diffrn_radiation_source 'X-ray tube'
_diffrn_radiation_type MoK\a
_diffrn_radiation_wavelength 0.71073
_diffrn_reflns_av_R_equivalents 0.0163
_diffrn_reflns_limit_h_max 18
_diffrn_reflns_limit_h_min 0
_diffrn_reflns_limit_k_max 13
_diffrn_reflns_limit_k_min 0
_diffrn_reflns_limit_l_max 7
_diffrn_reflns_limit_l_min -7
_diffrn_reflns_number 1071
_diffrn_reflns_theta_max 27.5
_diffrn_reflns_theta_min 1.5
_diffrn_standards_decay_% 1
_diffrn_standards_interval_count 96
_diffrn_standards_number 4
_exptl_absorpt_coefficient_mu 1.23
_exptl_absorpt_correction_T_max 0.913
_exptl_absorpt_correction_T_min 0.835
_exptl_absorpt_correction_type analytical
_exptl_crystal_colour black
_exptl_crystal_density_diffrn 1.911
_exptl_crystal_description plate
_exptl_crystal_F_000 490
_exptl_crystal_size_max 0.19
_exptl_crystal_size_mid 0.16
_exptl_crystal_size_min 0.08
_refine_diff_density_max 0.69
_refine_diff_density_min -0.86
_refine_ls_extinction_method none
_refine_ls_goodness_of_fit_obs 2.26
_refine_ls_matrix_type full
_refine_ls_number_parameters 74
_refine_ls_number_reflns 791
_refine_ls_R_factor_all 0.0655
_refine_ls_R_factor_obs 0.0488
_refine_ls_shift/esd_max 0.0001
_refine_ls_shift/esd_mean 0.00
_refine_ls_structure_factor_coef F
_refine_ls_weighting_details 'w = 1/[(\s^2^(F) + 0.0004F^2^]'
_refine_ls_weighting_scheme calc
_refine_ls_wR_factor_all 0.0692
_refine_ls_wR_factor_obs 0.0644
_reflns_number_observed 791
_reflns_number_total 1032
_reflns_observed_criterion 'Inet > 3\s(Inet)'
_cod_data_source_file fg1017.cif
_cod_data_source_block 3
_cod_depositor_comments
;
The following automatic conversions were performed:

'_refine_ls_matrix_type' value 'Full' changed to 'full' according to
/home/saulius/struct/CIF-dictionaries/cif_core.dic dictionary named
'cif_core.dic' version 2.4.1 from 2010-06-29.

'_geom_bond_publ_flag'
value 'Yes' changed to 'yes' according to
/home/saulius/struct/CIF-dictionaries/cif_core.dic dictionary named
'cif_core.dic' version 2.4.1 from 2010-06-29 (9
times).

'_geom_bond_publ_flag' value 'No' changed to 'no' according
to /home/saulius/struct/CIF-dictionaries/cif_core.dic dictionary
named 'cif_core.dic' version 2.4.1 from 2010-06-29 (2
times).

'_geom_angle_publ_flag' value 'Yes' changed to 'yes'
according to /home/saulius/struct/CIF-dictionaries/cif_core.dic
dictionary named 'cif_core.dic' version 2.4.1 from 2010-06-29 (10
times).

'_geom_angle_publ_flag' value 'No' changed to 'no' according
to /home/saulius/struct/CIF-dictionaries/cif_core.dic dictionary
named 'cif_core.dic' version 2.4.1 from 2010-06-29 (12 times).

Automatic conversion script
Id: cif_fix_values 1715 2011-07-08 13:25:40Z adriana 

The following automatic conversions were performed:

'_refine_ls_weighting_scheme' value 'w = 1/[(\s^2^(F) + 0.0004F^2^]'
was changed to 'calc'. New tag '_refine_ls_weighting_details' was
created. The value of the new tag was set to 'w = 1/[(\s^2^(F) +
0.0004F^2^]'.

Automatic conversion script
Id: cif_fix_values 3143 2015-03-26 13:38:13Z robertas 
;
_cod_original_cell_volume 841.4(3)
_cod_original_sg_symbol_H-M 'C 2/m'
_cod_original_formula_sum 'C10 H8 Cl1 O4 S8'
_cod_database_code 2004127

loop_
_symmetry_equiv_pos_as_xyz
x,y,z
1/2+x,1/2+y,z
-x,-y,-z
1/2-x,1/2-y,-z
-x,y,-z
1/2-x,1/2+y,-z
x,-y,z
1/2+x,1/2-y,z

loop_
_atom_site_aniso_label
_atom_site_aniso_U_11
_atom_site_aniso_U_22
_atom_site_aniso_U_33
_atom_site_aniso_U_12
_atom_site_aniso_U_13
_atom_site_aniso_U_23
_atom_site_aniso_type_symbol
S1 0.0478(6) 0.0305(5) 0.0448(6) -0.0038(4) -0.0031(4) -0.0008(3) S
S2 0.0686(8) 0.0500(6) 0.0378(6) -0.0052(5) -0.0027(5) -0.0082(4) S
C2 0.039(2) 0.042(2) 0.032(2) -0.004(2) 0.0053(14) -0.0034(15) C
C1 0.033(2) 0.028(2) 0.045(3) 0.0 0.000(2) 0.0 C
C3 0.058(6) 0.052(6) 0.045(5) 0.001(4) -0.010(4) -0.003(4) C
C3' 0.040(4) 0.045(5) 0.053(6) -0.007(4) 0.004(4) -0.002(4) C
Cl 0.049(2) 0.304(10) 0.069(2) 0.0 0.010(2) 0.0 C
O1 0.122(7) 0.100(7) 0.121(8) 0.050(6) -0.008(6) -0.001(6) O
O2 0.087(8) 0.140(13) 0.44(3) -0.008(8) 0.01(2) 0.07(2) O

loop_
_atom_site_label
_atom_site_fract_x
_atom_site_fract_y
_atom_site_fract_z
_atom_site_U_iso_or_equiv
_atom_site_thermal_displace_type
_atom_site_type_symbol
S1 0.42632(7) 0.13702(9) 1.2388(2) 0.0434(3) Uani S
S2 0.29653(8) 0.16252(10) 0.7574(2) 0.0547(4) Uani S
C2 0.3580(2) 0.0642(4) 0.9848(6) 0.0383(11) Uani C
C1 0.4685(3) 0.0 1.3871(9) 0.037(2) Uani C
C3 0.2143(8) 0.0452(9) 0.549(2) 0.056(3) Uani C
C3' 0.1932(6) 0.0784(9) 0.653(2) 0.048(3) Uani C
Cl 0.0 0.0 0.0 0.141(3) Uani C
O1 -0.0845(8) 0.0931(10) -0.050(2) 0.121(5) Uani O
O2 -0.0020(10) 0.0615(14) -0.193(4) 0.232(12) Uani O
H3a 0.2437 0.0275 0.4188 0.08 Uiso H
H3b 0.1535 0.0862 0.4830 0.08 Uiso H
H3'a 0.1500 0.1264 0.5314 0.08 Uiso H
H3'b 0.1614 0.0635 0.7805 0.08 Uiso H

loop_
_geom_angle_atom_site_label_1
_geom_angle_atom_site_label_2
_geom_angle_atom_site_label_3
_geom_angle_site_symmetry_1
_geom_angle_site_symmetry_3
_geom_angle
_geom_angle_publ_flag
C2 S1 C1 . . 95.6(2) yes
C2 S2 C3 . . 101.5(3) yes
C2 S2 C3' . . 100.6(3) yes
C2 C2 S1 7_555 . 116.6(2) yes
C2 C2 S2 7_555 . 127.0(2) yes
S1 C2 S2 . . 116.5(2) yes
C1 C1 S1 3_658 . 122.20(14) yes
S1 C1 S1 . 7_555 115.6(3) yes
C3' C3 S2 7_555 . 118.0(7) yes
S2 C3' C3 . 7_555 111.3(7) yes
O1 Cl O1 . 5_555 99.2(6) no
O1 Cl O2 . 7_555 108.2(7) no
O1 Cl O2 . 3_555 110.3(8) no
O1 Cl O2 5_555 7_555 110.3(8) no
O1 Cl O2 5_555 3_555 108.2(7) no
O2 Cl O2 7_555 3_555 118.8(10) no
O2 Cl O1 . 7_555 108.2(7) no
O2 Cl O1 . 3_555 110.3(8) no
O2 Cl O2 . 5_555 118.8(10) no
O1 Cl O1 7_555 3_555 99.2(6) no
O1 Cl O2 7_555 5_555 110.3(8) no
O1 Cl O2 3_555 5_555 108.2(7) no

loop_
_geom_bond_atom_site_label_1
_geom_bond_atom_site_label_2
_geom_bond_site_symmetry_1
_geom_bond_distance
_geom_bond_publ_flag
C2 S1 . 1.731(3) yes
C1 S1 . 1.721(3) yes
C2 S2 . 1.738(3) yes
C3 S2 . 1.918(9) yes
C3' S2 . 1.699(9) yes
C2 C2 7_555 1.365(6) yes
C1 C1 3_658 1.390(7) yes
C3' C3 7_555 1.502(14) yes
C3 C3' 7_555 1.502(14) yes
O1 Cl . 1.527(11) no
O2 Cl . 1.28(2) no
